data_2312729
loop_
_publ_author_name
'Monge-Hoyos, Kevin'
'Moreno-Fuquen, Rodolfo'
'Arango-Daravi&#xf1;a, Kevin'
'Ellena, Javier'
'Santiago, Pedro H. O.'

_publ_section_title
;
 Synthesis, XRD structural analysis and theoretical studies of a potential
 inhibitor against rheumatoid arthritis (RA).
;
_journal_coeditor_code ZO3059
_journal_issue 'Pt 11'
_journal_name_full 'Acta crystallographica. Section C, Structural chemistry'
_journal_page_first 707
_journal_page_last 715
_journal_paper_doi 10.1107/S2053229624010106
_journal_volume 80
_journal_year 2024
_chemical_formula_iupac 'C8 H5 N3 O4 S'
_chemical_formula_moiety 'C8 H5 N3 O4 S'
_chemical_formula_sum 'C8 H5 N3 O4 S'
_chemical_formula_weight 239.21
_chemical_name_systematic
;
<i>N</i>-(5-Nitrothiazol-2-yl)furan-2-carboxamide
;
_space_group_crystal_system monoclinic
_space_group_IT_number 14
_space_group_name_Hall '-P 2ybc'
_space_group_name_H-M_alt 'P 1 21/c 1'
_atom_sites_solution_hydrogens geom
_audit_creation_method
;
Olex2 1.5
(compiled 2021.08.20 svn.r13c46975 for OlexSys, GUI svn.r6396)
;
_cell_angle_alpha 90
_cell_angle_beta 98.022(2)
_cell_angle_gamma 90
_cell_formula_units_Z 4
_cell_length_a 12.8126(4)
_cell_length_b 13.0399(5)
_cell_length_c 5.62760(10)
_cell_measurement_reflns_used 3557
_cell_measurement_temperature 293
_cell_measurement_theta_max 26.376
_cell_measurement_theta_min 3.124
_cell_volume 931.03(5)
_computing_cell_refinement
;
HKL SCALEPACK (Otwinowski & Minor, 1997)
;
_computing_data_collection
;
COLLECT (Nonius, 2000)
;
_computing_data_reduction
;
HKL DENZO and SCALEPACK (Otwinowski & Minor, 1997)
;
_computing_molecular_graphics
;
OLEX2 (Bourhis <i>et al.</i>, 2015; Dolomanov <i>et al.</i>,
2009)
;
_computing_publication_material
;
OLEX2 (Bourhis <i>et al.</i>, 2015; Dolomanov <i>et al.</i>,
2009)
;
_computing_structure_refinement
;
SHELXL2016 (Sheldrick, 2015)
;
_computing_structure_solution
;
SHELXS97 (Sheldrick, 2008)
;
_diffrn_ambient_temperature 293
_diffrn_measured_fraction_theta_full 0.998
_diffrn_measured_fraction_theta_max 0.991
_diffrn_measurement_device '95mm CCD camera on \k-goniostat'
_diffrn_measurement_device_type 'Nonius KappaCCD'
_diffrn_measurement_method 'CCD rotation images, thick slices'
_diffrn_radiation_monochromator graphite
_diffrn_radiation_type MoK\a
_diffrn_radiation_wavelength 0.71073
_diffrn_reflns_av_R_equivalents 0.0193
_diffrn_reflns_av_unetI/netI 0.0284
_diffrn_reflns_limit_h_max 16
_diffrn_reflns_limit_h_min -16
_diffrn_reflns_limit_k_max 16
_diffrn_reflns_limit_k_min -16
_diffrn_reflns_limit_l_max 7
_diffrn_reflns_limit_l_min -7
_diffrn_reflns_number 3557
_diffrn_reflns_theta_full 25.242
_diffrn_reflns_theta_max 26.376
_diffrn_reflns_theta_min 3.124
_diffrn_source 'fine-focus sealed tube'
_diffrn_standards_number 0
_exptl_absorpt_coefficient_mu 0.351
_exptl_absorpt_correction_T_max 1.000
_exptl_absorpt_correction_T_min 0.657
_exptl_absorpt_correction_type multi-scan
_exptl_absorpt_process_details
;
(SADABS; Sheldrick, 2010)
;
_exptl_crystal_colour 'light brown'
_exptl_crystal_density_diffrn 1.707
_exptl_crystal_description plate
_exptl_crystal_F_000 488
_exptl_crystal_size_max 0.2
_exptl_crystal_size_mid 0.16
_exptl_crystal_size_min 0.12
_refine_diff_density_max 0.511
_refine_diff_density_min -0.307
_refine_ls_extinction_method none
_refine_ls_goodness_of_fit_ref 1.101
_refine_ls_hydrogen_treatment constr
_refine_ls_matrix_type full
_refine_ls_number_parameters 145
_refine_ls_number_reflns 1885
_refine_ls_number_restraints 0
_refine_ls_restrained_S_all 1.101
_refine_ls_R_factor_all 0.0629
_refine_ls_R_factor_gt 0.0470
_refine_ls_shift/su_max 0.001
_refine_ls_shift/su_mean 0.000
_refine_ls_structure_factor_coef Fsqd
_refine_ls_weighting_details 'w=1/[\s^2^(Fo^2^)+(0.0764P)^2^+0.2947P] where P=(Fo^2^+2Fc^2^)/3'
_refine_ls_weighting_scheme calc
_refine_ls_wR_factor_gt 0.1183
_refine_ls_wR_factor_ref 0.1351
_reflns_number_gt 1479
_reflns_number_total 1885
_reflns_threshold_expression 'I > 2\s(I)'
_cod_data_source_file zo3059sup1.cif
_cod_data_source_block I
_cod_database_code 2312729
_shelx_space_group_comment
;
The symmetry employed for this shelxl refinement is uniquely defined
by the following loop, which should always be used as a source of
symmetry information in preference to the above space-group names.
They are only intended as comments.
;

loop_
_space_group_symop_operation_xyz
'x, y, z'
'-x, y+1/2, -z+1/2'
'-x, -y, -z'
'x, -y-1/2, z-1/2'

loop_
_atom_site_type_symbol
_atom_site_label
_atom_site_fract_x
_atom_site_fract_y
_atom_site_fract_z
_atom_site_U_iso_or_equiv
_atom_site_adp_type
_atom_site_calc_flag
_atom_site_occupancy
_atom_site_disorder_assembly
_atom_site_disorder_group
S S1 -0.15130(5) 0.84939(5) 0.94086(10) 0.0393(2) Uani d 1 . .
O O1 -0.43474(14) 0.89035(17) 0.6183(3) 0.0623(6) Uani d 1 . .
O O2 -0.37576(16) 0.82965(18) 0.9699(4) 0.0684(6) Uani d 1 . .
O O3 0.04067(14) 0.83049(14) 1.1596(3) 0.0481(5) Uani d 1 . .
O O4 0.25060(13) 0.89923(14) 0.8413(3) 0.0471(5) Uani d 1 . .
N N1 -0.36269(16) 0.86402(16) 0.7739(4) 0.0464(5) Uani d 1 . .
N N2 -0.12255(15) 0.93957(15) 0.5415(3) 0.0401(5) Uani d 1 . .
N N3 0.03422(15) 0.90763(15) 0.7970(3) 0.0374(5) Uani d 1 . .
H H3 0.069569 0.937276 0.697411 0.045 Uiso calc 1 . .
C C1 -0.25706(18) 0.87973(18) 0.7282(4) 0.0385(5) Uani d 1 . .
C C2 -0.22802(18) 0.92421(19) 0.5330(4) 0.0418(6) Uani d 1 . .
H H2 -0.276387 0.943169 0.401531 0.050 Uiso calc 1 . .
C C3 -0.07319(17) 0.90261(17) 0.7436(4) 0.0345(5) Uani d 1 . .
C C4 0.08772(19) 0.86670(17) 1.0054(4) 0.0375(5) Uani d 1 . .
C C5 0.20189(19) 0.87023(17) 1.0337(4) 0.0385(5) Uani d 1 . .
C C6 0.3561(2) 0.8927(2) 0.9183(5) 0.0532(7) Uani d 1 . .
H H6 0.408318 0.907834 0.824385 0.064 Uiso calc 1 . .
C C7 0.3746(2) 0.8616(2) 1.1473(5) 0.0529(7) Uani d 1 . .
H H7 0.440072 0.851329 1.238637 0.063 Uiso calc 1 . .
C C8 0.2750(2) 0.84753(19) 1.2221(4) 0.0456(6) Uani d 1 . .
H H8 0.262251 0.826499 1.373280 0.055 Uiso calc 1 . .

loop_
_atom_site_aniso_label
_atom_site_aniso_U_11
_atom_site_aniso_U_22
_atom_site_aniso_U_33
_atom_site_aniso_U_12
_atom_site_aniso_U_13
_atom_site_aniso_U_23
S1 0.0358(4) 0.0466(4) 0.0363(4) -0.0020(2) 0.0082(2) 0.0060(2)
O1 0.0343(10) 0.0865(15) 0.0644(12) 0.0003(10) 0.0014(9) 0.0064(11)
O2 0.0492(11) 0.0917(16) 0.0683(13) -0.0019(11) 0.0224(10) 0.0245(11)
O3 0.0434(10) 0.0597(11) 0.0423(9) 0.0000(8) 0.0097(8) 0.0115(8)
O4 0.0352(9) 0.0618(12) 0.0454(10) 0.0025(8) 0.0094(7) 0.0122(8)
N1 0.0345(11) 0.0525(13) 0.0533(13) -0.0033(9) 0.0102(10) 0.0030(10)
N2 0.0348(11) 0.0489(12) 0.0371(10) -0.0005(9) 0.0067(8) 0.0046(9)
N3 0.0329(10) 0.0457(11) 0.0342(10) -0.0012(8) 0.0068(7) 0.0075(8)
C1 0.0310(12) 0.0435(13) 0.0417(12) -0.0021(10) 0.0073(9) 0.0003(10)
C2 0.0352(13) 0.0491(14) 0.0405(13) -0.0001(10) 0.0037(10) 0.0031(10)
C3 0.0355(12) 0.0358(12) 0.0331(11) -0.0009(9) 0.0077(9) 0.0011(9)
C4 0.0389(13) 0.0372(12) 0.0371(12) 0.0022(10) 0.0073(10) 0.0013(9)
C5 0.0398(13) 0.0403(12) 0.0367(12) 0.0024(10) 0.0091(10) 0.0010(10)
C6 0.0327(13) 0.0632(17) 0.0644(17) 0.0013(11) 0.0089(12) 0.0093(13)
C7 0.0340(14) 0.0632(17) 0.0584(16) 0.0020(12) -0.0046(12) -0.0027(13)
C8 0.0496(15) 0.0484(15) 0.0376(13) 0.0029(11) 0.0019(11) 0.0007(10)

loop_
_atom_type_symbol
_atom_type_description
_atom_type_scat_dispersion_real
_atom_type_scat_dispersion_imag
_atom_type_scat_source
C C 0.0033 0.0016 'International Tables Vol C Tables 4.2.6.8 and 6.1.1.4'
H H 0.0000 0.0000 'International Tables Vol C Tables 4.2.6.8 and 6.1.1.4'
N N 0.0061 0.0033 'International Tables Vol C Tables 4.2.6.8 and 6.1.1.4'
O O 0.0106 0.0060 'International Tables Vol C Tables 4.2.6.8 and 6.1.1.4'
S S 0.1246 0.1234 'International Tables Vol C Tables 4.2.6.8 and 6.1.1.4'

loop_
_geom_angle_atom_site_label_1
_geom_angle_atom_site_label_2
_geom_angle_atom_site_label_3
_geom_angle_site_symmetry_1
_geom_angle_site_symmetry_3
_geom_angle
_geom_angle_publ_flag
C1 S1 C3 . . 86.10(10) ?
C6 O4 C5 . . 105.72(19) ?
O1 N1 C1 . . 117.9(2) ?
O2 N1 O1 . . 124.1(2) ?
O2 N1 C1 . . 117.9(2) ?
C3 N2 C2 . . 109.41(19) ?
C3 N3 H3 . . 118.9 ?
C3 N3 C4 . . 122.21(19) ?
C4 N3 H3 . . 118.9 ?
N1 C1 S1 . . 121.02(18) ?
C2 C1 S1 . . 112.77(18) ?
C2 C1 N1 . . 126.1(2) ?
N2 C2 H2 . . 122.5 ?
C1 C2 N2 . . 115.0(2) ?
C1 C2 H2 . . 122.5 ?
N2 C3 S1 . . 116.65(17) ?
N2 C3 N3 . . 121.38(19) ?
N3 C3 S1 . . 121.96(17) ?
O3 C4 N3 . . 121.2(2) ?
O3 C4 C5 . . 121.7(2) ?
N3 C4 C5 . . 117.0(2) ?
O4 C5 C4 . . 118.9(2) ?
C8 C5 O4 . . 109.7(2) ?
C8 C5 C4 . . 131.3(2) ?
O4 C6 H6 . . 124.5 ?
C7 C6 O4 . . 111.1(2) ?
C7 C6 H6 . . 124.5 ?
C6 C7 H7 . . 126.9 ?
C6 C7 C8 . . 106.3(2) ?
C8 C7 H7 . . 126.9 ?
C5 C8 C7 . . 107.2(2) ?
C5 C8 H8 . . 126.4 ?
C7 C8 H8 . . 126.4 ?

loop_
_geom_bond_atom_site_label_1
_geom_bond_atom_site_label_2
_geom_bond_site_symmetry_2
_geom_bond_distance
_geom_bond_publ_flag
S1 C1 . 1.724(2) ?
S1 C3 . 1.740(2) ?
O1 N1 . 1.229(3) ?
O2 N1 . 1.224(3) ?
O3 C4 . 1.219(3) ?
O4 C5 . 1.376(3) ?
O4 C6 . 1.363(3) ?
N1 C1 . 1.427(3) ?
N2 C2 . 1.360(3) ?
N2 C3 . 1.313(3) ?
N3 H3 . 0.8600 ?
N3 C3 . 1.369(3) ?
N3 C4 . 1.381(3) ?
C1 C2 . 1.340(3) ?
C2 H2 . 0.9300 ?
C4 C5 . 1.450(3) ?
C5 C8 . 1.346(3) ?
C6 H6 . 0.9300 ?
C6 C7 . 1.340(4) ?
C7 H7 . 0.9300 ?
C7 C8 . 1.410(4) ?
C8 H8 . 0.9300 ?

loop_
_geom_torsion_atom_site_label_1
_geom_torsion_atom_site_label_2
_geom_torsion_atom_site_label_3
_geom_torsion_atom_site_label_4
_geom_torsion_site_symmetry_1
_geom_torsion_site_symmetry_2
_geom_torsion_site_symmetry_3
_geom_torsion_site_symmetry_4
_geom_torsion
_geom_torsion_publ_flag
S1 C1 C2 N2 . . . . -1.8(3) ?
O1 N1 C1 S1 . . . . 177.61(19) ?
O1 N1 C1 C2 . . . . 2.4(4) ?
O2 N1 C1 S1 . . . . 1.0(3) ?
O2 N1 C1 C2 . . . . -174.2(3) ?
O3 C4 C5 O4 . . . . 171.4(2) ?
O3 C4 C5 C8 . . . . -7.1(4) ?
O4 C5 C8 C7 . . . . -0.5(3) ?
O4 C6 C7 C8 . . . . -0.1(3) ?
N1 C1 C2 N2 . . . . 173.7(2) ?
N3 C4 C5 O4 . . . . -9.5(3) ?
N3 C4 C5 C8 . . . . 171.9(2) ?
C1 S1 C3 N2 . . . . 0.49(19) ?
C1 S1 C3 N3 . . . . 179.3(2) ?
C2 N2 C3 S1 . . . . -1.5(3) ?
C2 N2 C3 N3 . . . . 179.6(2) ?
C3 S1 C1 N1 . . . . -175.0(2) ?
C3 S1 C1 C2 . . . . 0.71(19) ?
C3 N2 C2 C1 . . . . 2.1(3) ?
C3 N3 C4 O3 . . . . -5.3(4) ?
C3 N3 C4 C5 . . . . 175.6(2) ?
C4 N3 C3 S1 . . . . 3.0(3) ?
C4 N3 C3 N2 . . . . -178.2(2) ?
C4 C5 C8 C7 . . . . 178.1(2) ?
C5 O4 C6 C7 . . . . -0.2(3) ?
C6 O4 C5 C4 . . . . -178.4(2) ?
C6 O4 C5 C8 . . . . 0.4(3) ?
C6 C7 C8 C5 . . . . 0.4(3) ?

_cod_database_fobs_code 2312729
